data_2208678
loop_
_publ_author_name
'Toscano, Rub\'en A.'
'Mart\'inez-Vargas, Sergio'
'Vald\'es-Mart\'inez, Jes\'us'

_publ_section_title
;Bis(4'-phenyl-2,2':6',2''-terpyridine-\k^3^<i>N</i>,<i>N</i>',<i>N</i>'')copper(II)
 bis(tetrafluoroborate)
;
_journal_coeditor_code NG2014
_journal_issue 4
_journal_name_full 'Acta Crystallographica Section E'
_journal_page_first m846
_journal_page_last m848
_journal_paper_doi 10.1107/S1600536806009664
_journal_volume 62
_journal_year 2006
_chemical_formula_iupac '[Cu (C21 H15 N3)2] (B F4)2'
_chemical_formula_moiety 'C42 H30 Cu N6 2+, 2B F4 -'
_chemical_formula_sum 'C42 H30 B2 Cu F8 N6'
_chemical_formula_weight 855.88
_chemical_name_systematic
;
Bis(4'-phenyl-2,2':6',2''-terpyridine-
\k^3^<i>N</i>,<i>N</i>',<i>N</i>'')copper(II) bis(tetrafluoroborate)
;
_space_group_IT_number 14
_symmetry_cell_setting monoclinic
_symmetry_space_group_name_Hall '-P 2ybc'
_symmetry_space_group_name_H-M 'P 1 21/c 1'
_atom_sites_solution_hydrogens geom
_atom_sites_solution_primary direct
_atom_sites_solution_secondary difmap
_audit_creation_method SHELXL-97
_cell_angle_alpha 90.00
_cell_angle_beta 98.3540(10)
_cell_angle_gamma 90.00
_cell_formula_units_Z 4
_cell_length_a 9.4054(4)
_cell_length_b 12.8726(6)
_cell_length_c 31.5200(10)
_cell_measurement_reflns_used 7974
_cell_measurement_temperature 294(2)
_cell_measurement_theta_max 24.69
_cell_measurement_theta_min 2.38
_cell_volume 3775.7(3)
_computing_cell_refinement 'SAINT-Plus (Bruker, 1999)'
_computing_data_collection 'SMART (Bruker, 1999)'
_computing_data_reduction SAINT-Plus
_computing_molecular_graphics 'X-SEED (Version 2.0; Barbour, 2001)'
_computing_publication_material 'SHELXTL and enCIFer (Allen <i>et al.</i>,  2004)'
_computing_structure_refinement SHELXTL
_computing_structure_solution 'SHELXTL (Sheldrick, 2000)'
_diffrn_ambient_temperature 294(2)
_diffrn_detector_area_resol_mean 0.661
_diffrn_measured_fraction_theta_full 0.998
_diffrn_measured_fraction_theta_max 0.998
_diffrn_measurement_device_type 'Bruker SMART APEX CCD'
_diffrn_measurement_method \w
_diffrn_radiation_monochromator graphite
_diffrn_radiation_source 'fine-focus sealed tube'
_diffrn_radiation_type MoK\a
_diffrn_radiation_wavelength 0.71073
_diffrn_reflns_av_R_equivalents 0.0558
_diffrn_reflns_av_sigmaI/netI 0.0639
_diffrn_reflns_limit_h_max 11
_diffrn_reflns_limit_h_min -11
_diffrn_reflns_limit_k_max 15
_diffrn_reflns_limit_k_min -15
_diffrn_reflns_limit_l_max 37
_diffrn_reflns_limit_l_min -37
_diffrn_reflns_number 30307
_diffrn_reflns_theta_full 25.00
_diffrn_reflns_theta_max 25.00
_diffrn_reflns_theta_min 1.71
_diffrn_standards_decay_% 0
_exptl_absorpt_coefficient_mu 0.659
_exptl_absorpt_correction_T_max 0.9473
_exptl_absorpt_correction_T_min 0.8485
_exptl_absorpt_correction_type analytical
_exptl_absorpt_process_details '(SHELXTL; Sheldrick, 2000)'
_exptl_crystal_colour blue
_exptl_crystal_density_diffrn 1.506
_exptl_crystal_density_method 'not measured'
_exptl_crystal_description prism
_exptl_crystal_F_000 1740
_exptl_crystal_size_max 0.272
_exptl_crystal_size_mid 0.162
_exptl_crystal_size_min 0.098
_refine_diff_density_max 0.475
_refine_diff_density_min -0.464
_refine_ls_extinction_method none
_refine_ls_goodness_of_fit_ref 0.876
_refine_ls_hydrogen_treatment constr
_refine_ls_matrix_type full
_refine_ls_number_parameters 624
_refine_ls_number_reflns 6637
_refine_ls_number_restraints 476
_refine_ls_restrained_S_all 1.008
_refine_ls_R_factor_all 0.0730
_refine_ls_R_factor_gt 0.0466
_refine_ls_shift/su_max 0.001
_refine_ls_shift/su_mean 0.000
_refine_ls_structure_factor_coef Fsqd
_refine_ls_weighting_details 'calc w=1/[\s^2^(Fo^2^)+(0.0481P)^2^] where P=(Fo^2^+2Fc^2^)/3'
_refine_ls_weighting_scheme calc
_refine_ls_wR_factor_gt 0.0945
_refine_ls_wR_factor_ref 0.1018
_reflns_number_gt 4253
_reflns_number_total 6637
_reflns_threshold_expression I>2\s(I)
_cod_data_source_file ng2014.cif
_cod_data_source_block I
_cod_original_sg_symbol_H-M 'P 21/c'
_cod_database_code 2208678

loop_
_symmetry_equiv_pos_as_xyz
'x, y, z'
'-x, y+1/2, -z+1/2'
'-x, -y, -z'
'x, -y-1/2, z-1/2'

loop_
_atom_site_type_symbol
_atom_site_label
_atom_site_fract_x
_atom_site_fract_y
_atom_site_fract_z
_atom_site_U_iso_or_equiv
_atom_site_adp_type
_atom_site_calc_flag
_atom_site_refinement_flags
_atom_site_occupancy
_atom_site_disorder_assembly
_atom_site_disorder_group
Cu Cu1 0.54542(4) 0.68410(3) 0.618309(13) 0.04485(15) Uani d . 1 . .
N N1 0.4347(3) 0.5316(2) 0.60549(9) 0.0470(7) Uani d . 1 . .
C C2 0.3684(3) 0.5237(3) 0.56488(11) 0.0424(8) Uani d . 1 . .
C C3 0.2764(4) 0.4422(3) 0.55204(12) 0.0540(10) Uani d . 1 . .
H H3 0.2309 0.4379 0.5238 0.065 Uiso calc R 1 . .
C C4 0.2528(4) 0.3672(3) 0.58155(14) 0.0652(11) Uani d . 1 . .
H H4 0.1911 0.3119 0.5735 0.078 Uiso calc R 1 . .
C C5 0.3213(4) 0.3755(3) 0.62269(13) 0.0632(11) Uani d . 1 . .
H H5 0.3081 0.3255 0.6431 0.076 Uiso calc R 1 . .
C C6 0.4099(4) 0.4591(3) 0.63327(12) 0.0575(10) Uani d . 1 . .
H H6 0.4550 0.4651 0.6614 0.069 Uiso calc R 1 . .
N N7 0.4801(3) 0.6870(2) 0.55489(8) 0.0395(7) Uani d . 1 . .
C C8 0.3982(3) 0.6094(3) 0.53596(10) 0.0397(8) Uani d . 1 . .
C C9 0.3463(4) 0.6128(3) 0.49283(11) 0.0477(9) Uani d . 1 . .
H H9 0.2915 0.5578 0.4803 0.057 Uiso calc R 1 . .
C C10 0.3742(3) 0.6972(3) 0.46772(10) 0.0428(8) Uani d . 1 . .
C C11 0.4626(4) 0.7749(3) 0.48810(11) 0.0452(9) Uani d . 1 . .
H H11 0.4876 0.8315 0.4724 0.054 Uiso calc R 1 . .
C C12 0.5133(3) 0.7684(3) 0.53137(10) 0.0400(8) Uani d . 1 . .
N N13 0.6268(3) 0.8352(2) 0.59813(9) 0.0479(7) Uani d . 1 . .
C C14 0.6046(3) 0.8488(3) 0.55563(11) 0.0410(8) Uani d . 1 . .
C C15 0.6660(4) 0.9308(3) 0.53645(12) 0.0558(10) Uani d . 1 . .
H H15 0.6491 0.9393 0.5068 0.067 Uiso calc R 1 . .
C C16 0.7529(4) 1.0001(3) 0.56191(16) 0.0691(12) Uani d . 1 . .
H H16 0.7963 1.0551 0.5496 0.083 Uiso calc R 1 . .
C C17 0.7741(4) 0.9867(3) 0.60517(16) 0.0691(12) Uani d . 1 . .
H H17 0.8306 1.0330 0.6230 0.083 Uiso calc R 1 . .
C C18 0.7102(4) 0.9035(3) 0.62197(13) 0.0626(11) Uani d . 1 . .
H H18 0.7258 0.8941 0.6515 0.075 Uiso calc R 1 . .
C C19 0.3117(4) 0.7053(3) 0.42204(11) 0.0457(9) Uani d . 1 . .
C C20 0.3818(4) 0.7554(3) 0.39286(12) 0.0638(11) Uani d . 1 . .
H H20 0.4719 0.7842 0.4017 0.077 Uiso calc R 1 . .
C C21 0.3211(5) 0.7638(4) 0.35057(13) 0.0821(14) Uani d . 1 . .
H H21 0.3702 0.7982 0.3312 0.099 Uiso calc R 1 . .
C C22 0.1887(5) 0.7217(4) 0.33683(13) 0.0739(13) Uani d . 1 . .
H H22 0.1483 0.7266 0.3082 0.089 Uiso calc R 1 . .
C C23 0.1170(4) 0.6726(3) 0.36545(13) 0.0648(11) Uani d . 1 . .
H H23 0.0268 0.6442 0.3563 0.078 Uiso calc R 1 . .
C C24 0.1762(4) 0.6646(3) 0.40770(12) 0.0574(10) Uani d . 1 . .
H H24 0.1252 0.6317 0.4270 0.069 Uiso calc R 1 . .
N N25 0.7598(3) 0.6280(2) 0.62172(9) 0.0471(7) Uani d . 1 . .
C C26 0.8235(3) 0.6085(3) 0.66205(11) 0.0417(8) Uani d . 1 . .
C C27 0.9651(4) 0.5800(3) 0.67110(12) 0.0537(10) Uani d . 1 . .
H H27 1.0065 0.5666 0.6992 0.064 Uiso calc R 1 . .
C C28 1.0449(4) 0.5714(3) 0.63799(14) 0.0640(11) Uani d . 1 . .
H H28 1.1411 0.5520 0.6434 0.077 Uiso calc R 1 . .
C C29 0.9814(4) 0.5919(3) 0.59693(13) 0.0627(11) Uani d . 1 . .
H H29 1.0337 0.5873 0.5741 0.075 Uiso calc R 1 . .
C C30 0.8392(4) 0.6194(3) 0.59019(12) 0.0566(10) Uani d . 1 . .
H H30 0.7961 0.6326 0.5623 0.068 Uiso calc R 1 . .
N N31 0.6005(3) 0.6659(2) 0.68007(8) 0.0396(7) Uani d . 1 . .
C C32 0.7291(3) 0.6234(3) 0.69518(10) 0.0415(8) Uani d . 1 . .
C C33 0.7635(4) 0.5995(3) 0.73801(11) 0.0474(9) Uani d . 1 . .
H H33 0.8530 0.5713 0.7482 0.057 Uiso calc R 1 . .
C C34 0.6656(4) 0.6172(3) 0.76601(10) 0.0439(9) Uani d . 1 . .
C C35 0.5336(4) 0.6597(3) 0.74940(11) 0.0481(9) Uani d . 1 . .
H H35 0.4646 0.6712 0.7672 0.058 Uiso calc R 1 . .
C C36 0.5046(3) 0.6850(3) 0.70659(10) 0.0419(8) Uani d . 1 . .
N N37 0.3626(3) 0.7457(2) 0.64290(9) 0.0439(7) Uani d . 1 . .
C C38 0.3713(4) 0.7364(3) 0.68575(11) 0.0442(9) Uani d . 1 . .
C C39 0.2666(4) 0.7742(3) 0.70740(12) 0.0624(11) Uani d . 1 . .
H H39 0.2755 0.7674 0.7370 0.075 Uiso calc R 1 . .
C C40 0.1469(4) 0.8227(3) 0.68494(14) 0.0674(12) Uani d . 1 . .
H H40 0.0749 0.8493 0.6992 0.081 Uiso calc R 1 . .
C C41 0.1373(4) 0.8305(3) 0.64123(14) 0.0614(11) Uani d . 1 . .
H H41 0.0580 0.8616 0.6251 0.074 Uiso calc R 1 . .
C C42 0.2471(4) 0.7914(3) 0.62174(12) 0.0544(10) Uani d . 1 . .
H H42 0.2402 0.7973 0.5921 0.065 Uiso calc R 1 . .
C C43 0.7009(4) 0.5958(3) 0.81256(11) 0.0459(9) Uani d . 1 . .
C C44 0.6029(4) 0.5496(3) 0.83529(11) 0.0541(10) Uani d . 1 . .
H H44 0.5139 0.5284 0.8211 0.065 Uiso calc R 1 . .
C C45 0.6368(4) 0.5349(3) 0.87897(12) 0.0619(11) Uani d . 1 . .
H H45 0.5710 0.5026 0.8939 0.074 Uiso calc R 1 . .
C C46 0.7661(5) 0.5674(3) 0.90053(12) 0.0603(11) Uani d . 1 . .
H H46 0.7871 0.5585 0.9301 0.072 Uiso calc R 1 . .
C C47 0.8642(4) 0.6129(3) 0.87825(12) 0.0557(10) Uani d . 1 . .
H H47 0.9525 0.6347 0.8927 0.067 Uiso calc R 1 . .
C C48 0.8326(4) 0.6266(3) 0.83457(11) 0.0531(10) Uani d . 1 . .
H H48 0.9003 0.6569 0.8197 0.064 Uiso calc R 1 . .
B B1 0.9926(12) 0.7714(10) 0.5040(4) 0.090(2) Uani d PDU 0.554(5) A 1
F F1 1.0361(7) 0.8083(6) 0.4683(2) 0.103(2) Uani d PDU 0.554(5) A 1
F F2 0.8507(5) 0.7662(4) 0.50061(18) 0.112(2) Uani d PDU 0.554(5) A 1
F F3 1.0543(11) 0.6731(7) 0.5103(4) 0.140(3) Uani d PDU 0.554(5) A 1
F F4 1.0406(10) 0.8233(8) 0.5394(3) 0.175(3) Uani d PDU 0.554(5) A 1
B B1B 1.0204(14) 0.7777(12) 0.5079(4) 0.090(3) Uani d PDU 0.446(5) A 2
F F1B 0.9609(12) 0.8306(9) 0.4730(3) 0.139(4) Uani d PDU 0.446(5) A 2
F F2B 1.1590(7) 0.8138(6) 0.5182(2) 0.117(3) Uani d PDU 0.446(5) A 2
F F3B 1.0093(13) 0.6712(9) 0.4984(4) 0.100(3) Uani d PDU 0.446(5) A 2
F F4B 0.9540(9) 0.8039(7) 0.5422(3) 0.112(3) Uani d PDU 0.446(5) A 2
B B2 0.2229(15) 0.4359(11) 0.7524(4) 0.097(2) Uani d PDU 0.520(8) B 1
F F5 0.3438(11) 0.4012(10) 0.7729(4) 0.146(4) Uani d PDU 0.520(8) B 1
F F6 0.2344(11) 0.4370(10) 0.7113(2) 0.148(3) Uani d PDU 0.520(8) B 1
F F7 0.2095(11) 0.5317(6) 0.7675(3) 0.152(3) Uani d PDU 0.520(8) B 1
F F8 0.1092(10) 0.3817(9) 0.7555(4) 0.192(4) Uani d PDU 0.520(8) B 1
B B2B 0.2121(15) 0.4339(11) 0.7508(4) 0.091(2) Uani d PDU 0.480(8) B 2
F F5B 0.2901(14) 0.3736(10) 0.7783(3) 0.140(4) Uani d PDU 0.480(8) B 2
F F6B 0.2671(9) 0.5076(8) 0.7278(4) 0.139(3) Uani d PDU 0.480(8) B 2
F F7B 0.1107(11) 0.4795(9) 0.7705(3) 0.145(3) Uani d PDU 0.480(8) B 2
F F8B 0.1466(13) 0.3721(7) 0.7203(3) 0.163(4) Uani d PDU 0.480(8) B 2

loop_
_atom_site_aniso_label
_atom_site_aniso_U_11
_atom_site_aniso_U_22
_atom_site_aniso_U_33
_atom_site_aniso_U_12
_atom_site_aniso_U_13
_atom_site_aniso_U_23
Cu1 0.0413(3) 0.0501(3) 0.0434(3) 0.0040(2) 0.00695(19) 0.0032(2)
N1 0.0503(18) 0.0461(19) 0.0448(18) 0.0012(14) 0.0079(15) 0.0041(15)
C2 0.040(2) 0.042(2) 0.046(2) 0.0016(16) 0.0080(17) -0.0013(17)
C3 0.059(2) 0.050(2) 0.052(2) -0.009(2) 0.0062(19) -0.0004(19)
C4 0.068(3) 0.051(3) 0.078(3) -0.016(2) 0.015(2) 0.002(2)
C5 0.067(3) 0.059(3) 0.064(3) -0.005(2) 0.013(2) 0.017(2)
C6 0.062(3) 0.060(3) 0.050(2) 0.001(2) 0.006(2) 0.009(2)
N7 0.0371(15) 0.0415(17) 0.0399(16) 0.0031(14) 0.0057(13) -0.0008(14)
C8 0.0383(19) 0.042(2) 0.039(2) 0.0011(16) 0.0051(16) -0.0030(16)
C9 0.051(2) 0.043(2) 0.048(2) 0.0001(17) 0.0020(18) -0.0064(18)
C10 0.043(2) 0.048(2) 0.038(2) 0.0048(18) 0.0073(16) -0.0008(17)
C11 0.050(2) 0.045(2) 0.042(2) 0.0007(17) 0.0104(18) 0.0019(17)
C12 0.0377(19) 0.043(2) 0.040(2) 0.0027(16) 0.0084(16) 0.0015(17)
N13 0.0425(17) 0.057(2) 0.0430(18) -0.0018(14) 0.0012(14) -0.0043(15)
C14 0.0337(19) 0.042(2) 0.048(2) 0.0017(16) 0.0070(17) -0.0018(17)
C15 0.052(2) 0.054(2) 0.061(3) -0.004(2) 0.007(2) 0.003(2)
C16 0.059(3) 0.053(3) 0.096(4) -0.015(2) 0.012(3) -0.002(2)
C17 0.049(3) 0.066(3) 0.089(4) -0.006(2) 0.000(2) -0.020(3)
C18 0.050(2) 0.077(3) 0.058(3) 0.003(2) -0.001(2) -0.015(2)
C19 0.052(2) 0.044(2) 0.041(2) 0.0051(18) 0.0084(18) -0.0020(16)
C20 0.061(3) 0.084(3) 0.047(2) -0.003(2) 0.012(2) -0.005(2)
C21 0.087(4) 0.119(4) 0.043(3) -0.012(3) 0.018(2) 0.005(3)
C22 0.086(3) 0.093(4) 0.039(2) 0.007(3) -0.003(2) -0.002(2)
C23 0.069(3) 0.065(3) 0.055(3) -0.006(2) -0.008(2) 0.000(2)
C24 0.067(3) 0.055(3) 0.047(2) -0.005(2) 0.000(2) 0.0034(19)
N25 0.0433(17) 0.0543(19) 0.0443(18) 0.0019(15) 0.0081(15) 0.0021(15)
C26 0.038(2) 0.042(2) 0.046(2) 0.0026(16) 0.0061(17) 0.0014(16)
C27 0.043(2) 0.061(3) 0.058(2) 0.0071(19) 0.0088(19) 0.0050(19)
C28 0.044(2) 0.069(3) 0.083(3) 0.011(2) 0.020(2) 0.010(2)
C29 0.063(3) 0.063(3) 0.069(3) 0.003(2) 0.032(2) 0.002(2)
C30 0.060(3) 0.058(3) 0.054(2) -0.002(2) 0.016(2) 0.002(2)
N31 0.0346(15) 0.0455(18) 0.0381(16) 0.0021(13) 0.0026(13) 0.0001(13)
C32 0.039(2) 0.042(2) 0.042(2) 0.0022(16) 0.0011(17) 0.0010(16)
C33 0.038(2) 0.052(2) 0.050(2) 0.0075(17) -0.0021(18) 0.0008(18)
C34 0.043(2) 0.048(2) 0.040(2) 0.0013(17) 0.0033(17) -0.0015(17)
C35 0.043(2) 0.060(3) 0.041(2) 0.0061(18) 0.0067(17) -0.0017(18)
C36 0.0397(19) 0.047(2) 0.039(2) 0.0051(17) 0.0053(16) -0.0019(17)
N37 0.0417(17) 0.0494(18) 0.0394(18) 0.0016(14) 0.0016(14) 0.0029(14)
C38 0.039(2) 0.050(2) 0.043(2) 0.0033(17) 0.0067(17) 0.0018(17)
C39 0.054(2) 0.085(3) 0.050(2) 0.018(2) 0.013(2) 0.005(2)
C40 0.049(2) 0.077(3) 0.079(3) 0.018(2) 0.017(2) 0.000(2)
C41 0.044(2) 0.058(3) 0.079(3) 0.0080(19) -0.002(2) 0.010(2)
C42 0.054(2) 0.055(3) 0.051(2) -0.002(2) -0.006(2) 0.0072(18)
C43 0.049(2) 0.047(2) 0.040(2) 0.0069(18) 0.0026(18) -0.0019(17)
C44 0.047(2) 0.062(3) 0.052(2) 0.0018(19) 0.0019(19) 0.003(2)
C45 0.064(3) 0.071(3) 0.052(3) 0.003(2) 0.012(2) 0.011(2)
C46 0.073(3) 0.065(3) 0.041(2) 0.018(2) 0.001(2) 0.000(2)
C47 0.054(2) 0.061(3) 0.048(2) 0.008(2) -0.006(2) -0.007(2)
C48 0.049(2) 0.058(2) 0.050(2) 0.0020(19) 0.0044(19) -0.0026(19)
B1 0.091(4) 0.124(5) 0.055(4) 0.027(5) 0.007(4) 0.019(4)
F1 0.101(5) 0.118(5) 0.093(4) 0.015(4) 0.029(4) 0.047(3)
F2 0.084(3) 0.139(5) 0.117(4) 0.004(3) 0.033(3) -0.034(3)
F3 0.148(8) 0.162(5) 0.120(7) 0.077(5) 0.058(6) 0.084(4)
F4 0.167(8) 0.243(7) 0.096(4) -0.016(7) -0.046(5) -0.033(5)
B1B 0.086(5) 0.124(5) 0.057(5) 0.015(5) 0.005(4) 0.018(5)
F1B 0.158(8) 0.154(6) 0.086(5) 0.019(7) -0.042(5) 0.046(5)
F2B 0.067(4) 0.185(6) 0.098(5) 0.008(4) 0.009(3) -0.033(4)
F3B 0.098(6) 0.124(4) 0.071(5) 0.006(4) -0.011(4) 0.012(4)
F4B 0.103(6) 0.132(6) 0.115(5) 0.025(5) 0.056(5) 0.020(4)
B2 0.101(5) 0.119(5) 0.073(4) 0.006(5) 0.017(5) 0.023(5)
F5 0.128(5) 0.157(7) 0.139(7) 0.030(5) -0.030(5) 0.016(6)
F6 0.163(7) 0.213(9) 0.075(4) 0.030(7) 0.043(4) 0.018(5)
F7 0.178(7) 0.127(5) 0.152(6) 0.025(5) 0.030(6) -0.011(5)
F8 0.156(5) 0.234(8) 0.204(8) -0.078(6) 0.086(6) -0.013(7)
B2B 0.097(6) 0.115(6) 0.058(5) 0.012(4) 0.007(4) 0.021(4)
F5B 0.206(9) 0.141(7) 0.065(4) 0.091(7) -0.005(5) 0.025(4)
F6B 0.113(5) 0.156(7) 0.147(7) -0.024(5) 0.012(5) 0.060(5)
F7B 0.133(6) 0.165(8) 0.150(6) 0.051(6) 0.064(5) 0.033(5)
F8B 0.186(8) 0.166(7) 0.121(7) -0.037(5) -0.037(6) -0.020(5)

loop_
_atom_type_symbol
_atom_type_description
_atom_type_scat_dispersion_real
_atom_type_scat_dispersion_imag
_atom_type_scat_source
C C 0.0033 0.0016 'International Tables Vol C Tables 4.2.6.8 and 6.1.1.4'
H H 0.0000 0.0000 'International Tables Vol C Tables 4.2.6.8 and 6.1.1.4'
B B 0.0013 0.0007 'International Tables Vol C Tables 4.2.6.8 and 6.1.1.4'
N N 0.0061 0.0033 'International Tables Vol C Tables 4.2.6.8 and 6.1.1.4'
F F 0.0171 0.0103 'International Tables Vol C Tables 4.2.6.8 and 6.1.1.4'
Cu Cu 0.3201 1.2651 'International Tables Vol C Tables 4.2.6.8 and 6.1.1.4'

loop_
_geom_angle_atom_site_label_1
_geom_angle_atom_site_label_2
_geom_angle_atom_site_label_3
_geom_angle
_geom_angle_publ_flag
N31 Cu1 N7 173.76(11) y
N31 Cu1 N25 78.29(11) y
N7 Cu1 N25 101.97(10) y
N31 Cu1 N37 78.13(10) y
N7 Cu1 N37 102.03(10) y
N25 Cu1 N37 155.87(11) y
N31 Cu1 N13 109.75(11) y
N7 Cu1 N13 76.47(11) y
N25 Cu1 N13 87.02(11) y
N37 Cu1 N13 96.19(10) y
N31 Cu1 N1 97.15(11) y
N7 Cu1 N1 76.61(11) y
N25 Cu1 N1 97.15(10) y
N37 Cu1 N1 90.76(10) y
N13 Cu1 N1 153.05(11) y
C6 N1 C2 118.3(3) ?
C6 N1 Cu1 128.5(3) ?
C2 N1 Cu1 112.3(2) ?
N1 C2 C3 121.4(3) ?
N1 C2 C8 115.2(3) ?
C3 C2 C8 123.4(3) ?
C4 C3 C2 119.2(4) ?
C4 C3 H3 120.4 ?
C2 C3 H3 120.4 ?
C5 C4 C3 119.1(4) ?
C5 C4 H4 120.5 ?
C3 C4 H4 120.5 ?
C4 C5 C6 118.6(4) ?
C4 C5 H5 120.7 ?
C6 C5 H5 120.7 ?
N1 C6 C5 123.5(4) ?
N1 C6 H6 118.3 ?
C5 C6 H6 118.3 ?
C12 N7 C8 119.8(3) ?
C12 N7 Cu1 120.1(2) ?
C8 N7 Cu1 120.0(2) ?
N7 C8 C9 120.8(3) ?
N7 C8 C2 115.2(3) ?
C9 C8 C2 124.0(3) ?
C8 C9 C10 121.2(3) ?
C8 C9 H9 119.4 ?
C10 C9 H9 119.4 ?
C9 C10 C11 116.5(3) ?
C9 C10 C19 121.9(3) ?
C11 C10 C19 121.6(3) ?
C12 C11 C10 120.6(3) ?
C12 C11 H11 119.7 ?
C10 C11 H11 119.7 ?
N7 C12 C11 121.1(3) ?
N7 C12 C14 115.0(3) ?
C11 C12 C14 123.9(3) ?
C18 N13 C14 118.2(3) ?
C18 N13 Cu1 128.0(3) ?
C14 N13 Cu1 113.1(2) ?
N13 C14 C15 121.5(3) ?
N13 C14 C12 114.8(3) ?
C15 C14 C12 123.6(3) ?
C14 C15 C16 119.1(4) ?
C14 C15 H15 120.4 ?
C16 C15 H15 120.4 ?
C17 C16 C15 119.2(4) ?
C17 C16 H16 120.4 ?
C15 C16 H16 120.4 ?
C16 C17 C18 118.5(4) ?
C16 C17 H17 120.8 ?
C18 C17 H17 120.8 ?
N13 C18 C17 123.5(4) ?
N13 C18 H18 118.3 ?
C17 C18 H18 118.3 ?
C20 C19 C24 117.8(3) ?
C20 C19 C10 121.7(3) ?
C24 C19 C10 120.4(3) ?
C19 C20 C21 121.0(4) ?
C19 C20 H20 119.5 ?
C21 C20 H20 119.5 ?
C22 C21 C20 120.4(4) ?
C22 C21 H21 119.8 ?
C20 C21 H21 119.8 ?
C23 C22 C21 119.4(4) ?
C23 C22 H22 120.3 ?
C21 C22 H22 120.3 ?
C22 C23 C24 120.6(4) ?
C22 C23 H23 119.7 ?
C24 C23 H23 119.7 ?
C23 C24 C19 120.7(4) ?
C23 C24 H24 119.6 ?
C19 C24 H24 119.6 ?
C30 N25 C26 117.9(3) ?
C30 N25 Cu1 128.3(3) ?
C26 N25 Cu1 113.5(2) ?
N25 C26 C27 122.1(3) ?
N25 C26 C32 114.4(3) ?
C27 C26 C32 123.6(3) ?
C26 C27 C28 119.0(4) ?
C26 C27 H27 120.5 ?
C28 C27 H27 120.5 ?
C29 C28 C27 119.3(4) ?
C29 C28 H28 120.3 ?
C27 C28 H28 120.3 ?
C30 C29 C28 118.6(4) ?
C30 C29 H29 120.7 ?
C28 C29 H29 120.7 ?
N25 C30 C29 123.1(4) ?
N25 C30 H30 118.4 ?
C29 C30 H30 118.4 ?
C36 N31 C32 120.3(3) ?
C36 N31 Cu1 119.7(2) ?
C32 N31 Cu1 119.6(2) ?
N31 C32 C33 120.5(3) ?
N31 C32 C26 113.7(3) ?
C33 C32 C26 125.7(3) ?
C32 C33 C34 120.3(3) ?
C32 C33 H33 119.8 ?
C34 C33 H33 119.8 ?
C33 C34 C35 117.8(3) ?
C33 C34 C43 121.8(3) ?
C35 C34 C43 120.4(3) ?
C36 C35 C34 120.1(3) ?
C36 C35 H35 119.9 ?
C34 C35 H35 119.9 ?
N31 C36 C35 120.9(3) ?
N31 C36 C38 114.1(3) ?
C35 C36 C38 125.0(3) ?
C42 N37 C38 118.0(3) ?
C42 N37 Cu1 128.7(2) ?
C38 N37 Cu1 113.3(2) ?
N37 C38 C39 121.8(3) ?
N37 C38 C36 114.1(3) ?
C39 C38 C36 124.1(3) ?
C38 C39 C40 119.7(4) ?
C38 C39 H39 120.2 ?
C40 C39 H39 120.2 ?
C41 C40 C39 118.4(4) ?
C41 C40 H40 120.8 ?
C39 C40 H40 120.8 ?
C40 C41 C42 118.7(3) ?
C40 C41 H41 120.7 ?
C42 C41 H41 120.7 ?
N37 C42 C41 123.5(4) ?
N37 C42 H42 118.2 ?
C41 C42 H42 118.2 ?
C44 C43 C48 118.6(3) ?
C44 C43 C34 121.5(3) ?
C48 C43 C34 119.8(3) ?
C45 C44 C43 120.1(3) ?
C45 C44 H44 120.0 ?
C43 C44 H44 120.0 ?
C46 C45 C44 120.9(4) ?
C46 C45 H45 119.6 ?
C44 C45 H45 119.6 ?
C45 C46 C47 119.5(4) ?
C45 C46 H46 120.3 ?
C47 C46 H46 120.3 ?
C46 C47 C48 120.3(4) ?
C46 C47 H47 119.9 ?
C48 C47 H47 119.9 ?
C47 C48 C43 120.7(4) ?
C47 C48 H48 119.6 ?
C43 C48 H48 119.6 ?
F4 B1 F2 108.0(9) ?
F4 B1 F1 115.0(11) ?
F2 B1 F1 112.2(9) ?
F4 B1 F3 104.7(9) ?
F2 B1 F3 111.1(10) ?
F1 B1 F3 105.7(9) ?
F1B B1B F4B 109.8(12) ?
F1B B1B F2B 106.8(11) ?
F4B B1B F2B 104.8(10) ?
F1B B1B F3B 108.1(11) ?
F4B B1B F3B 112.3(12) ?
F2B B1B F3B 114.7(11) ?
F8 B2 F5 116.6(12) ?
F8 B2 F6 105.5(11) ?
F5 B2 F6 107.6(11) ?
F8 B2 F7 110.5(11) ?
F5 B2 F7 105.1(11) ?
F6 B2 F7 111.6(11) ?
F5B B2B F8B 106.3(12) ?
F5B B2B F6B 123.7(13) ?
F8B B2B F6B 102.0(10) ?
F5B B2B F7B 108.7(11) ?
F8B B2B F7B 108.0(12) ?
F6B B2B F7B 107.2(11) ?

loop_
_geom_bond_atom_site_label_1
_geom_bond_atom_site_label_2
_geom_bond_distance
_geom_bond_publ_flag
Cu1 N31 1.954(3) y
Cu1 N7 2.004(3) y
Cu1 N25 2.130(3) y
Cu1 N37 2.139(3) y
Cu1 N13 2.217(3) y
Cu1 N1 2.231(3) y
N1 C6 1.324(4) ?
N1 C2 1.344(4) ?
C2 C3 1.383(5) ?
C2 C8 1.483(4) ?
C3 C4 1.380(5) ?
C3 H3 0.9300 ?
C4 C5 1.366(5) ?
C4 H4 0.9300 ?
C5 C6 1.372(5) ?
C5 H5 0.9300 ?
C6 H6 0.9300 ?
N7 C12 1.346(4) ?
N7 C8 1.347(4) ?
C8 C9 1.377(4) ?
C9 C10 1.391(4) ?
C9 H9 0.9300 ?
C10 C11 1.396(4) ?
C10 C19 1.478(4) ?
C11 C12 1.380(4) ?
C11 H11 0.9300 ?
C12 C14 1.484(4) ?
N13 C18 1.334(4) ?
N13 C14 1.337(4) ?
C14 C15 1.384(5) ?
C15 C16 1.384(5) ?
C15 H15 0.9300 ?
C16 C17 1.360(5) ?
C16 H16 0.9300 ?
C17 C18 1.373(5) ?
C17 H17 0.9300 ?
C18 H18 0.9300 ?
C19 C20 1.368(5) ?
C19 C24 1.392(5) ?
C20 C21 1.376(5) ?
C20 H20 0.9300 ?
C21 C22 1.369(6) ?
C21 H21 0.9300 ?
C22 C23 1.358(5) ?
C22 H22 0.9300 ?
C23 C24 1.371(5) ?
C23 H23 0.9300 ?
C24 H24 0.9300 ?
N25 C30 1.332(4) ?
N25 C26 1.347(4) ?
C26 C27 1.371(4) ?
C26 C32 1.478(4) ?
C27 C28 1.376(5) ?
C27 H27 0.9300 ?
C28 C29 1.370(5) ?
C28 H28 0.9300 ?
C29 C30 1.370(5) ?
C29 H29 0.9300 ?
C30 H30 0.9300 ?
N31 C36 1.338(4) ?
N31 C32 1.349(4) ?
C32 C33 1.377(4) ?
C33 C34 1.384(4) ?
C33 H33 0.9300 ?
C34 C35 1.388(4) ?
C34 C43 1.482(4) ?
C35 C36 1.376(4) ?
C35 H35 0.9300 ?
C36 C38 1.484(4) ?
N37 C42 1.327(4) ?
N37 C38 1.346(4) ?
C38 C39 1.366(5) ?
C39 C40 1.389(5) ?
C39 H39 0.9300 ?
C40 C41 1.371(5) ?
C40 H40 0.9300 ?
C41 C42 1.371(5) ?
C41 H41 0.9300 ?
C42 H42 0.9300 ?
C43 C44 1.381(4) ?
C43 C48 1.387(5) ?
C44 C45 1.380(5) ?
C44 H44 0.9300 ?
C45 C46 1.369(5) ?
C45 H45 0.9300 ?
C46 C47 1.371(5) ?
C46 H46 0.9300 ?
C47 C48 1.377(4) ?
C47 H47 0.9300 ?
C48 H48 0.9300 ?
B1 F4 1.324(11) ?
B1 F2 1.325(11) ?
B1 F1 1.339(11) ?
B1 F3 1.394(12) ?
B1B F1B 1.345(13) ?
B1B F4B 1.366(13) ?
B1B F2B 1.377(13) ?
B1B F3B 1.404(13) ?
B2 F8 1.292(12) ?
B2 F5 1.304(12) ?
B2 F6 1.315(12) ?
B2 F7 1.334(13) ?
B2B F5B 1.306(12) ?
B2B F8B 1.329(13) ?
B2B F6B 1.342(13) ?
B2B F7B 1.345(13) ?

loop_
_geom_torsion_atom_site_label_1
_geom_torsion_atom_site_label_2
_geom_torsion_atom_site_label_3
_geom_torsion_atom_site_label_4
_geom_torsion
_geom_torsion_publ_flag
N1 C2 C8 N7 -4.1(5) y
N7 C12 C14 N13 -7.4(5) y
N25 C26 C32 N31 -7.5(5) y
N31 C36 C38 N37 6.1(5) y
